data_1568925
loop_
_publ_author_name
'Jin, Shasha'
'Haskins, Molly M.'
'Deng, Cheng Hua'
'Matos, Cati&#xfa;cia R M O'
'Zaworotko, Michael J.'

_publ_section_title
;
 Crystal engineering of ionic cocrystals comprising Na/K salts of
 hesperetin with hesperetin molecules and solubility modulation.
;
_journal_issue 3
_journal_name_full IUCrJ
_journal_paper_doi 10.1107/S205225252300266X
_journal_volume 10
_journal_year 2023
_chemical_formula_moiety 'C16 H13.5 Na0.5 O6'
_chemical_formula_sum 'C16 H13.5 Na0.5 O6'
_chemical_formula_weight 313.26
_space_group_crystal_system monoclinic
_space_group_IT_number 13
_space_group_name_Hall '-P 2yac'
_space_group_name_H-M_alt 'P 1 2/n 1'
_atom_sites_solution_hydrogens mixed
_atom_sites_solution_primary dual
_audit_creation_date 2022-01-24
_audit_creation_method
;
Olex2 1.5
(compiled 2021.10.07 svn.r9718050b for OlexSys, GUI svn.r6410)
;
_cell_angle_alpha 90
_cell_angle_beta 107.103(2)
_cell_angle_gamma 90
_cell_formula_units_Z 4
_cell_length_a 10.7741(6)
_cell_length_b 9.6357(6)
_cell_length_c 13.8452(9)
_cell_measurement_reflns_used 5911
_cell_measurement_temperature 150.0
_cell_measurement_theta_max 27.60
_cell_measurement_theta_min 2.84
_cell_volume 1373.79(15)
_computing_cell_refinement 'SAINT V8.38A (Bruker, 2018)'
_computing_data_reduction 'SAINT V8.38A (Bruker, 2018)'
_computing_molecular_graphics 'Olex2 1.5 (Dolomanov et al., 2009)'
_computing_publication_material 'Olex2 1.5 (Dolomanov et al., 2009)'
_computing_structure_refinement 'SHELXL 2018/3 (Sheldrick, 2015)'
_computing_structure_solution 'XT (Sheldrick, 2015)'
_diffrn_ambient_temperature 150.0
_diffrn_detector 'Bruker APEX2 area detector'
_diffrn_detector_area_resol_mean 7.9
_diffrn_detector_type 'CCD area detector'
_diffrn_measured_fraction_theta_full 0.997
_diffrn_measured_fraction_theta_max 0.991
_diffrn_measurement_device 'three-circle diffractometer'
_diffrn_measurement_device_type 'Bruker APEX-II CCD'
_diffrn_measurement_method '\f and \w scans'
_diffrn_radiation_monochromator 'mirror optics'
_diffrn_radiation_probe x-ray
_diffrn_radiation_type MoK\a
_diffrn_radiation_wavelength 0.71073
_diffrn_reflns_av_R_equivalents 0.0448
_diffrn_reflns_av_unetI/netI 0.0496
_diffrn_reflns_Laue_measured_fraction_full 0.997
_diffrn_reflns_Laue_measured_fraction_max 0.991
_diffrn_reflns_limit_h_max 13
_diffrn_reflns_limit_h_min -13
_diffrn_reflns_limit_k_max 12
_diffrn_reflns_limit_k_min -12
_diffrn_reflns_limit_l_max 18
_diffrn_reflns_limit_l_min -16
_diffrn_reflns_number 13484
_diffrn_reflns_point_group_measured_fraction_full 0.997
_diffrn_reflns_point_group_measured_fraction_max 0.991
_diffrn_reflns_theta_full 25.242
_diffrn_reflns_theta_max 27.645
_diffrn_reflns_theta_min 2.615
_diffrn_source 'microfocus sealed X-ray tube'
_diffrn_source_current 30.0
_diffrn_source_power 1.5
_diffrn_source_type 'Incoatec I\ms'
_diffrn_source_voltage 50.0
_diffrn_standards_number 0
_exptl_absorpt_coefficient_mu 0.130
_exptl_absorpt_correction_T_max 0.7456
_exptl_absorpt_correction_T_min 0.7145
_exptl_absorpt_correction_type multi-scan
_exptl_absorpt_process_details
;
SADABS-2016/2 (Bruker,2016/2) was used for absorption correction.
wR2(int) was 0.0810 before and 0.0699 after correction.
The Ratio of minimum to maximum transmission is 0.9583.
The \l/2 correction factor is Not present.
;
_exptl_crystal_colour 'clear colourless'
_exptl_crystal_colour_lustre clear
_exptl_crystal_colour_primary colourless
_exptl_crystal_density_diffrn 1.515
_exptl_crystal_description block
_exptl_crystal_F_000 652
_exptl_crystal_size_max 0.02
_exptl_crystal_size_mid 0.02
_exptl_crystal_size_min 0.02
_refine_diff_density_max 0.333
_refine_diff_density_min -0.289
_refine_diff_density_rms 0.052
_refine_ls_extinction_method none
_refine_ls_goodness_of_fit_ref 1.074
_refine_ls_hydrogen_treatment mixed
_refine_ls_matrix_type full
_refine_ls_number_parameters 212
_refine_ls_number_reflns 3173
_refine_ls_number_restraints 2
_refine_ls_restrained_S_all 1.075
_refine_ls_R_factor_all 0.0573
_refine_ls_R_factor_gt 0.0425
_refine_ls_shift/su_max 0.000
_refine_ls_shift/su_mean 0.000
_refine_ls_structure_factor_coef Fsqd
_refine_ls_weighting_details 'w=1/[\s^2^(Fo^2^)+(0.0442P)^2^+0.5930P] where P=(Fo^2^+2Fc^2^)/3'
_refine_ls_weighting_scheme calc
_refine_ls_wR_factor_gt 0.1103
_refine_ls_wR_factor_ref 0.1168
_reflns_Friedel_coverage 0.000
_reflns_number_gt 2484
_reflns_number_total 3173
_reflns_threshold_expression 'I > 2\s(I)'
_cod_data_source_file lq5051.cif
_cod_data_source_block HESNAH
_cod_original_formula_sum 'C16 H13.50 Na0.50 O6'
_cod_database_code 1568925
_shelx_shelxl_version_number 2018/3
_shelx_space_group_comment
;
The symmetry employed for this shelxl refinement is uniquely defined
by the following loop, which should always be used as a source of
symmetry information in preference to the above space-group names.
They are only intended as comments.
;
_olex2_refinement_description
;
1. Fixed Uiso
 At 1.2 times of:
  All C(H) groups, All C(H,H) groups, All O(H) groups, All O(H,H) groups
 At 1.5 times of:
  All C(H,H,H) groups
2. Restrained distances
 H2-O2
 0.84 with sigma of 0.02
 H5-O5
 0.84 with sigma of 0.02
3.a Ternary CH refined with riding coordinates:
 C8(H8)
3.b Secondary CH2 refined with riding coordinates:
 C9(H9A,H9B)
3.c Aromatic/amide H refined with riding coordinates:
 C4(H4), C13(H13), C15(H15), C7(H7), C6(H6A)
3.d Idealised Me refined as rotating group:
 C1(H1A,H1B,H1C)
;
_olex2_submission_special_instructions 'No special instructions were received'

loop_
_space_group_symop_operation_xyz
'x, y, z'
'-x+1/2, y, -z+1/2'
'-x, -y, -z'
'x-1/2, -y, z-1/2'

loop_
_atom_site_label
_atom_site_type_symbol
_atom_site_fract_x
_atom_site_fract_y
_atom_site_fract_z
_atom_site_U_iso_or_equiv
_atom_site_adp_type
_atom_site_occupancy
_atom_site_site_symmetry_order
_atom_site_calc_flag
_atom_site_refinement_flags_posn
_atom_site_refinement_flags_adp
_atom_site_refinement_flags_occupancy
_atom_site_disorder_assembly
_atom_site_disorder_group
Na1 Na 0.250000 0.75989(9) 0.750000 0.0247(2) Uani 1 2 d S T P . .
O1 O 0.33446(12) -0.08033(12) 0.88695(9) 0.0258(3) Uani 1 1 d . . . . .
O2 O 0.45167(13) -0.12475(12) 0.75021(10) 0.0264(3) Uani 1 1 d D . . . .
O3 O 0.57590(12) 0.33155(13) 0.63723(9) 0.0261(3) Uani 1 1 d . . . . .
O6 O 0.34877(12) 0.14363(13) 0.32268(9) 0.0260(3) Uani 1 1 d . . . . .
H6 H 0.250000 0.141(3) 0.250000 0.031 Uiso 1 2 d S U P . .
O4 O 0.27316(14) 0.58852(13) 0.63720(10) 0.0309(3) Uani 1 1 d . . . . .
O5 O 0.14106(14) 0.48226(14) 0.46522(10) 0.0327(3) Uani 1 1 d D . . . .
H5 H 0.169(2) 0.537(2) 0.5173(14) 0.039 Uiso 1 1 d D U . . .
H2 H 0.507(2) -0.135(2) 0.7167(16) 0.039 Uiso 1 1 d D U . . .
C12 C 0.46482(17) 0.32694(17) 0.55863(13) 0.0226(4) Uani 1 1 d . . . . .
C3 C 0.44804(16) 0.00986(17) 0.78075(12) 0.0202(3) Uani 1 1 d . . . . .
C11 C 0.35754(17) 0.41238(17) 0.55670(13) 0.0222(4) Uani 1 1 d . . . . .
C2 C 0.38462(16) 0.03521(17) 0.85353(13) 0.0214(3) Uani 1 1 d . . . . .
C16 C 0.24605(17) 0.40247(17) 0.47150(13) 0.0235(4) Uani 1 1 d . . . . .
C10 C 0.36363(19) 0.50769(17) 0.63716(13) 0.0253(4) Uani 1 1 d . . . . .
C4 C 0.50247(16) 0.11853(17) 0.74204(13) 0.0214(3) Uani 1 1 d . . . . .
H4 H 0.547080 0.100507 0.693507 0.026 Uiso 1 1 calc R U . . .
C14 C 0.34982(17) 0.23002(17) 0.39756(12) 0.0220(4) Uani 1 1 d . . . . .
C13 C 0.46217(17) 0.23847(18) 0.48064(13) 0.0241(4) Uani 1 1 d . . . . .
H13 H 0.535853 0.183102 0.482682 0.029 Uiso 1 1 calc R U . . .
C5 C 0.49240(16) 0.25427(17) 0.77366(13) 0.0219(4) Uani 1 1 d . . . . .
C15 C 0.24167(18) 0.31135(18) 0.39458(13) 0.0243(4) Uani 1 1 d . . . . .
H15 H 0.165016 0.303589 0.339245 0.029 Uiso 1 1 calc R U . . .
C7 C 0.37540(18) 0.16898(19) 0.88575(14) 0.0272(4) Uani 1 1 d . . . . .
H7 H 0.332452 0.186805 0.935370 0.033 Uiso 1 1 calc R U . . .
C8 C 0.55832(18) 0.37140(18) 0.73314(13) 0.0254(4) Uani 1 1 d . . . . .
H8 H 0.646499 0.385114 0.782025 0.030 Uiso 1 1 calc R U . . .
C6 C 0.42901(18) 0.27799(19) 0.84560(14) 0.0280(4) Uani 1 1 d . . . . .
H6A H 0.421952 0.370070 0.867936 0.034 Uiso 1 1 calc R U . . .
C9 C 0.48818(19) 0.50961(18) 0.72127(14) 0.0279(4) Uani 1 1 d . . . . .
H9A H 0.469608 0.532988 0.785260 0.034 Uiso 1 1 calc R U . . .
H9B H 0.545414 0.582830 0.707830 0.034 Uiso 1 1 calc R U . . .
C1 C 0.28267(19) -0.0624(2) 0.96956(14) 0.0307(4) Uani 1 1 d . . . . .
H1A H 0.204570 -0.004481 0.948341 0.046 Uiso 1 1 calc R U . . .
H1B H 0.347492 -0.017199 1.025572 0.046 Uiso 1 1 calc R U . . .
H1C H 0.260265 -0.153183 0.991651 0.046 Uiso 1 1 calc R U . . .

loop_
_atom_site_aniso_label
_atom_site_aniso_U_11
_atom_site_aniso_U_22
_atom_site_aniso_U_33
_atom_site_aniso_U_23
_atom_site_aniso_U_13
_atom_site_aniso_U_12
Na1 0.0342(6) 0.0165(4) 0.0261(5) 0.000 0.0129(4) 0.000
O1 0.0298(7) 0.0250(6) 0.0265(6) -0.0005(5) 0.0144(5) -0.0033(5)
O2 0.0325(7) 0.0193(6) 0.0328(7) -0.0028(5) 0.0180(6) 0.0013(5)
O3 0.0233(6) 0.0297(6) 0.0264(6) 0.0008(5) 0.0090(5) -0.0033(5)
O6 0.0302(7) 0.0265(6) 0.0245(6) -0.0042(5) 0.0128(5) 0.0040(5)
O4 0.0439(8) 0.0203(6) 0.0300(7) -0.0033(5) 0.0133(6) 0.0059(6)
O5 0.0368(8) 0.0324(7) 0.0276(7) -0.0053(6) 0.0074(6) 0.0150(6)
C12 0.0244(9) 0.0216(8) 0.0236(8) 0.0041(7) 0.0097(7) -0.0034(7)
C3 0.0187(8) 0.0199(8) 0.0213(8) -0.0006(6) 0.0048(7) 0.0031(6)
C11 0.0282(9) 0.0174(7) 0.0231(8) 0.0009(6) 0.0108(7) -0.0009(7)
C2 0.0192(8) 0.0230(8) 0.0219(8) 0.0003(7) 0.0061(7) -0.0006(6)
C16 0.0283(9) 0.0201(8) 0.0245(8) 0.0035(7) 0.0114(7) 0.0049(7)
C10 0.0367(10) 0.0163(7) 0.0251(9) 0.0018(6) 0.0129(8) -0.0034(7)
C4 0.0201(8) 0.0233(8) 0.0213(8) -0.0001(7) 0.0068(7) 0.0018(7)
C14 0.0294(9) 0.0194(8) 0.0208(8) 0.0017(6) 0.0130(7) 0.0008(7)
C13 0.0239(9) 0.0249(8) 0.0274(9) 0.0031(7) 0.0134(7) 0.0031(7)
C5 0.0199(8) 0.0225(8) 0.0219(8) -0.0009(7) 0.0039(7) -0.0019(7)
C15 0.0278(9) 0.0237(8) 0.0217(8) 0.0009(7) 0.0077(7) 0.0031(7)
C7 0.0287(9) 0.0286(9) 0.0283(9) -0.0074(7) 0.0144(8) -0.0024(7)
C8 0.0268(9) 0.0252(9) 0.0238(8) -0.0026(7) 0.0068(7) -0.0057(7)
C6 0.0315(10) 0.0220(8) 0.0326(9) -0.0069(7) 0.0125(8) -0.0030(7)
C9 0.0369(11) 0.0203(8) 0.0263(9) -0.0034(7) 0.0090(8) -0.0074(7)
C1 0.0307(10) 0.0387(10) 0.0269(9) 0.0009(8) 0.0151(8) -0.0023(8)

loop_
_atom_type_symbol
_atom_type_description
_atom_type_scat_dispersion_real
_atom_type_scat_dispersion_imag
_atom_type_scat_source
C C 0.0033 0.0016 'International Tables Vol C Tables 4.2.6.8 and 6.1.1.4'
H H 0.0000 0.0000 'International Tables Vol C Tables 4.2.6.8 and 6.1.1.4'
Na Na 0.0362 0.0249 'International Tables Vol C Tables 4.2.6.8 and 6.1.1.4'
O O 0.0106 0.0060 'International Tables Vol C Tables 4.2.6.8 and 6.1.1.4'

loop_
_geom_angle_atom_site_label_1
_geom_angle_atom_site_label_2
_geom_angle_atom_site_label_3
_geom_angle
_geom_angle_site_symmetry_1
_geom_angle_site_symmetry_3
_geom_angle_publ_flag
O1 Na1 O1 100.35(7) 1_565 2_566 ?
O1 Na1 O2 64.97(4) 1_565 1_565 ?
O1 Na1 O2 80.77(5) 1_565 2_566 ?
O1 Na1 O2 64.97(4) 2_566 2_566 ?
O1 Na1 O2 80.77(5) 2_566 1_565 ?
O2 Na1 O2 125.80(7) 1_565 2_566 ?
O4 Na1 O1 152.87(5) 2_556 2_566 ?
O4 Na1 O1 90.89(4) . 2_566 ?
O4 Na1 O1 152.87(5) . 1_565 ?
O4 Na1 O1 90.89(4) 2_556 1_565 ?
O4 Na1 O2 126.26(5) . 2_566 ?
O4 Na1 O2 93.02(4) 2_556 2_566 ?
O4 Na1 O2 93.02(4) . 1_565 ?
O4 Na1 O2 126.26(5) 2_556 1_565 ?
O4 Na1 O4 90.04(7) . 2_556 ?
C2 O1 Na1 110.37(10) . 1_545 ?
C2 O1 C1 117.24(14) . . ?
C1 O1 Na1 124.39(11) . 1_545 ?
Na1 O2 H2 134.4(15) 1_545 . ?
C3 O2 Na1 109.01(10) . 1_545 ?
C3 O2 H2 111.5(16) . . ?
C12 O3 C8 114.87(13) . . ?
C14 O6 H6 117.2(10) . . ?
C10 O4 Na1 132.72(12) . . ?
C16 O5 H5 102.1(15) . . ?
O3 C12 C11 121.21(15) . . ?
O3 C12 C13 117.40(16) . . ?
C13 C12 C11 121.38(16) . . ?
O2 C3 C2 116.98(15) . . ?
O2 C3 C4 122.95(15) . . ?
C4 C3 C2 120.06(15) . . ?
C12 C11 C16 117.69(15) . . ?
C12 C11 C10 120.63(16) . . ?
C16 C11 C10 121.66(16) . . ?
O1 C2 C3 115.18(14) . . ?
O1 C2 C7 125.14(15) . . ?
C7 C2 C3 119.68(16) . . ?
O5 C16 C11 120.29(15) . . ?
O5 C16 C15 118.58(16) . . ?
C15 C16 C11 121.13(16) . . ?
O4 C10 C11 122.97(17) . . ?
O4 C10 C9 120.93(16) . . ?
C11 C10 C9 116.06(16) . . ?
C3 C4 H4 119.7 . . ?
C3 C4 C5 120.51(16) . . ?
C5 C4 H4 119.7 . . ?
O6 C14 C13 118.89(15) . . ?
O6 C14 C15 120.94(16) . . ?
C15 C14 C13 120.17(15) . . ?
C12 C13 C14 119.64(16) . . ?
C12 C13 H13 120.2 . . ?
C14 C13 H13 120.2 . . ?
C4 C5 C8 119.41(15) . . ?
C6 C5 C4 118.83(16) . . ?
C6 C5 C8 121.65(15) . . ?
C16 C15 C14 119.96(16) . . ?
C16 C15 H15 120.0 . . ?
C14 C15 H15 120.0 . . ?
C2 C7 H7 120.0 . . ?
C2 C7 C6 119.96(16) . . ?
C6 C7 H7 120.0 . . ?
O3 C8 C5 109.99(14) . . ?
O3 C8 H8 107.5 . . ?
O3 C8 C9 109.21(14) . . ?
C5 C8 H8 107.5 . . ?
C9 C8 C5 114.75(15) . . ?
C9 C8 H8 107.5 . . ?
C5 C6 C7 120.95(16) . . ?
C5 C6 H6A 119.5 . . ?
C7 C6 H6A 119.5 . . ?
C10 C9 C8 112.21(14) . . ?
C10 C9 H9A 109.2 . . ?
C10 C9 H9B 109.2 . . ?
C8 C9 H9A 109.2 . . ?
C8 C9 H9B 109.2 . . ?
H9A C9 H9B 107.9 . . ?
O1 C1 H1A 109.5 . . ?
O1 C1 H1B 109.5 . . ?
O1 C1 H1C 109.5 . . ?
H1A C1 H1B 109.5 . . ?
H1A C1 H1C 109.5 . . ?
H1B C1 H1C 109.5 . . ?

loop_
_geom_bond_atom_site_label_1
_geom_bond_atom_site_label_2
_geom_bond_distance
_geom_bond_site_symmetry_2
_geom_bond_publ_flag
Na1 O1 2.4038(14) 1_565 ?
Na1 O1 2.4038(14) 2_566 ?
Na1 O2 2.4399(13) 2_566 ?
Na1 O2 2.4399(14) 1_565 ?
Na1 O4 2.3361(14) . ?
Na1 O4 2.3362(14) 2_556 ?
O1 C2 1.376(2) . ?
O1 C1 1.423(2) . ?
O2 H2 0.860(16) . ?
O2 C3 1.368(2) . ?
O3 C12 1.361(2) . ?
O3 C8 1.447(2) . ?
O6 H6 1.2312(14) . ?
O6 C14 1.327(2) . ?
O4 C10 1.248(2) . ?
O5 H5 0.873(16) . ?
O5 C16 1.349(2) . ?
C12 C11 1.413(2) . ?
C12 C13 1.369(2) . ?
C3 C2 1.395(2) . ?
C3 C4 1.383(2) . ?
C11 C16 1.418(2) . ?
C11 C10 1.430(2) . ?
C2 C7 1.377(2) . ?
C16 C15 1.370(2) . ?
C10 C9 1.496(3) . ?
C4 H4 0.9500 . ?
C4 C5 1.394(2) . ?
C14 C13 1.406(3) . ?
C14 C15 1.395(2) . ?
C13 H13 0.9500 . ?
C5 C8 1.526(2) . ?
C5 C6 1.382(2) . ?
C15 H15 0.9500 . ?
C7 H7 0.9500 . ?
C7 C6 1.391(3) . ?
C8 H8 1.0000 . ?
C8 C9 1.516(3) . ?
C6 H6A 0.9500 . ?
C9 H9A 0.9900 . ?
C9 H9B 0.9900 . ?
C1 H1A 0.9800 . ?
C1 H1B 0.9800 . ?
C1 H1C 0.9800 . ?

loop_
_geom_torsion_atom_site_label_1
_geom_torsion_atom_site_label_2
_geom_torsion_atom_site_label_3
_geom_torsion_atom_site_label_4
_geom_torsion
_geom_torsion_site_symmetry_1
_geom_torsion_site_symmetry_2
_geom_torsion_site_symmetry_3
_geom_torsion_site_symmetry_4
_geom_torsion_publ_flag
Na1 O1 C2 C3 -36.99(17) 1_545 . . . ?
Na1 O1 C2 C7 142.48(16) 1_545 . . . ?
Na1 O2 C3 C2 34.75(17) 1_545 . . . ?
Na1 O2 C3 C4 -144.55(14) 1_545 . . . ?
Na1 O4 C10 C11 -177.89(12) . . . . ?
Na1 O4 C10 C9 -0.2(2) . . . . ?
O1 C2 C7 C6 -179.34(17) . . . . ?
O2 C3 C2 O1 0.9(2) . . . . ?
O2 C3 C2 C7 -178.65(16) . . . . ?
O2 C3 C4 C5 178.00(16) . . . . ?
O3 C12 C11 C16 179.25(15) . . . . ?
O3 C12 C11 C10 0.8(2) . . . . ?
O3 C12 C13 C14 -179.87(14) . . . . ?
O3 C8 C9 C10 54.13(19) . . . . ?
O6 C14 C13 C12 -179.91(15) . . . . ?
O6 C14 C15 C16 -178.33(16) . . . . ?
O4 C10 C9 C8 154.78(16) . . . . ?
O5 C16 C15 C14 178.34(15) . . . . ?
C12 O3 C8 C5 71.61(18) . . . . ?
C12 O3 C8 C9 -55.16(18) . . . . ?
C12 C11 C16 O5 -179.53(15) . . . . ?
C12 C11 C16 C15 1.2(2) . . . . ?
C12 C11 C10 O4 177.50(16) . . . . ?
C12 C11 C10 C9 -0.3(2) . . . . ?
C3 C2 C7 C6 0.1(3) . . . . ?
C3 C4 C5 C8 177.39(15) . . . . ?
C3 C4 C5 C6 1.1(3) . . . . ?
C11 C12 C13 C14 -1.2(3) . . . . ?
C11 C16 C15 C14 -2.3(3) . . . . ?
C11 C10 C9 C8 -27.4(2) . . . . ?
C2 C3 C4 C5 -1.3(3) . . . . ?
C2 C7 C6 C5 -0.3(3) . . . . ?
C16 C11 C10 O4 -0.9(3) . . . . ?
C16 C11 C10 C9 -178.65(15) . . . . ?
C10 C11 C16 O5 -1.1(3) . . . . ?
C10 C11 C16 C15 179.59(16) . . . . ?
C4 C3 C2 O1 -179.83(15) . . . . ?
C4 C3 C2 C7 0.7(3) . . . . ?
C4 C5 C8 O3 23.9(2) . . . . ?
C4 C5 C8 C9 147.49(16) . . . . ?
C4 C5 C6 C7 -0.3(3) . . . . ?
C13 C12 C11 C16 0.6(2) . . . . ?
C13 C12 C11 C10 -177.81(16) . . . . ?
C13 C14 C15 C16 1.7(3) . . . . ?
C5 C8 C9 C10 -69.9(2) . . . . ?
C15 C14 C13 C12 0.0(2) . . . . ?
C8 O3 C12 C11 28.4(2) . . . . ?
C8 O3 C12 C13 -152.89(15) . . . . ?
C8 C5 C6 C7 -176.52(17) . . . . ?
C6 C5 C8 O3 -159.91(16) . . . . ?
C6 C5 C8 C9 -36.3(2) . . . . ?
C1 O1 C2 C3 172.69(15) . . . . ?
C1 O1 C2 C7 -7.8(3) . . . . ?
